data_4085279
loop_
_publ_author_name
'Lissel, Franziska'
'Blacque, Olivier'
'Venkatesan, Koushik'
'Berke, Heinz'

_publ_section_title
;
 Structural and Electronic Variations of sp/sp2Carbon-Based Bridges in Di-
 and Trinuclear Redox-Active Iron Complexes Bearing Fe(diphosphine)2X (X =
 I, NCS) Moieties
;
_journal_issue 2
_journal_name_full Organometallics
_journal_page_first 408
_journal_paper_doi 10.1021/om500602m
_journal_volume 34
_journal_year 2015
_chemical_formula_moiety 'C50 H100 Fe2 I2 P8'
_chemical_formula_sum 'C50 H100 Fe2 I2 P8'
_chemical_formula_weight 1314.56
_chemical_name_systematic (\m^2^-1,4-Benzenediethynyl)-tetrakis(ethane-1,2-diylbis(diethylphosphine))-diiodo-diiron
_space_group_IT_number 14
_symmetry_cell_setting monoclinic
_symmetry_space_group_name_Hall '-P 2ybc'
_symmetry_space_group_name_H-M 'P 1 21/c 1'
_atom_sites_solution_hydrogens geom
_atom_sites_solution_primary direct
_atom_sites_solution_secondary difmap
_audit_creation_method SHELXL-97
_cell_angle_alpha 90.00
_cell_angle_beta 97.748(2)
_cell_angle_gamma 90.00
_cell_formula_units_Z 2
_cell_length_a 16.5189(4)
_cell_length_b 9.9102(2)
_cell_length_c 18.2717(3)
_cell_measurement_reflns_used 18605
_cell_measurement_temperature 153(2)
_cell_measurement_theta_max 32.43
_cell_measurement_theta_min 2.86
_cell_volume 2963.87(11)
_computing_cell_refinement
;
CrysAlisPro, version 1.171.36.20 ((Agilent Technologies, 2012)
;
_computing_data_collection
;
CrysAlisPro, version 1.171.36.24a (Agilent Technologies, 2012)
;
_computing_data_reduction
;
CrysAlisPro, version 1.171.36.20 (Agilent Technologies, 2012)
;
_computing_molecular_graphics
;
<i>ORTEP-3 for Windows</i> (Farrugia, 1997) and/or <i>Mercury</i> (Macrae et
al.,
2006)
;
_computing_publication_material
; 
<i>WinGX</i> (Farrugia, 1999), <i>PLATON for Windows</i> (Spek, 2003) and
<i>publCIF</i> (Westrip, 2010)
;
_computing_structure_refinement ' SHELXL97 (Sheldrick, 2008)'
_computing_structure_solution ' SHELXS97 (Sheldrick, 2008) '
_diffrn_ambient_temperature 153(2)
_diffrn_detector_area_resol_mean 10.4498
_diffrn_measured_fraction_theta_full 0.989
_diffrn_measured_fraction_theta_max 0.989
_diffrn_measurement_device_type 'Xcalibur, Ruby'
_diffrn_measurement_method 'omega scans'
_diffrn_radiation_monochromator graphite
_diffrn_radiation_source 'Enhance (Mo) X-ray Source'
_diffrn_radiation_type MoK\a
_diffrn_radiation_wavelength 0.71073
_diffrn_reflns_av_R_equivalents 0.0459
_diffrn_reflns_av_sigmaI/netI 0.0314
_diffrn_reflns_limit_h_max 23
_diffrn_reflns_limit_h_min -23
_diffrn_reflns_limit_k_max 13
_diffrn_reflns_limit_k_min -13
_diffrn_reflns_limit_l_max 25
_diffrn_reflns_limit_l_min -25
_diffrn_reflns_number 47537
_diffrn_reflns_theta_full 30.03
_diffrn_reflns_theta_max 30.03
_diffrn_reflns_theta_min 3.05
_diffrn_standards_number 0
_exptl_absorpt_coefficient_mu 1.779
_exptl_absorpt_correction_T_max 0.890
_exptl_absorpt_correction_T_min 0.633
_exptl_absorpt_correction_type analytical
_exptl_absorpt_process_details
;
CrysAlisPro, Version 1.171.36.20 (Agilent Technologies, 2012)
Analytical numeric absorption correction using a multifaceted crystal
model based on expressions derived by R.C. Clark & J.S. Reid.
(Clark, R. C. & Reid, J. S. (1995). Acta Cryst. A51, 887-897)
;
_exptl_crystal_colour red
_exptl_crystal_density_diffrn 1.473
_exptl_crystal_density_method 'not measured'
_exptl_crystal_description tablet
_exptl_crystal_F_000 1356
_exptl_crystal_size_max 0.40
_exptl_crystal_size_mid 0.22
_exptl_crystal_size_min 0.07
_refine_diff_density_max 2.722
_refine_diff_density_min -1.061
_refine_diff_density_rms 0.118
_refine_ls_extinction_method none
_refine_ls_goodness_of_fit_ref 1.041
_refine_ls_hydrogen_treatment constr
_refine_ls_matrix_type full
_refine_ls_number_parameters 308
_refine_ls_number_reflns 8570
_refine_ls_number_restraints 2
_refine_ls_restrained_S_all 1.041
_refine_ls_R_factor_all 0.0454
_refine_ls_R_factor_gt 0.0375
_refine_ls_shift/su_max 0.001
_refine_ls_shift/su_mean 0.000
_refine_ls_structure_factor_coef Fsqd
_refine_ls_weighting_details 'w=1/[\s^2^(Fo^2^)+(0.0396P)^2^+6.3761P] where P=(Fo^2^+2Fc^2^)/3'
_refine_ls_weighting_scheme calc
_refine_ls_wR_factor_gt 0.0902
_refine_ls_wR_factor_ref 0.0985
_reflns_number_gt 7514
_reflns_number_total 8570
_reflns_threshold_expression >2sigma(I)
_cod_data_source_file om500602m_si_002.cif
_cod_data_source_block 1
_cod_depositor_comments 'Adding full bibliography for 4085279--4085285.cif.'
_cod_original_sg_symbol_H-M 'P 21/c'
_cod_database_code 4085279

loop_
_symmetry_equiv_pos_as_xyz
'x, y, z'
'-x, y+1/2, -z+1/2'
'-x, -y, -z'
'x, -y-1/2, z-1/2'

loop_
_atom_site_label
_atom_site_type_symbol
_atom_site_fract_x
_atom_site_fract_y
_atom_site_fract_z
_atom_site_U_iso_or_equiv
_atom_site_adp_type
_atom_site_occupancy
_atom_site_symmetry_multiplicity
_atom_site_calc_flag
_atom_site_refinement_flags
_atom_site_disorder_assembly
_atom_site_disorder_group
C1 C 0.18561(15) 0.7088(3) 0.11853(13) 0.0188(5) Uani 1 1 d . . .
C2 C 0.13176(17) 0.6420(3) 0.08368(14) 0.0231(5) Uani 1 1 d . . .
C3 C 0.06564(15) 0.5708(3) 0.04165(13) 0.0196(5) Uani 1 1 d . . .
C4 C 0.05351(16) 0.4328(3) 0.05215(15) 0.0227(5) Uani 1 1 d . . .
H4 H 0.0890 0.3865 0.0873 0.027 Uiso 1 1 calc R . .
C5 C 0.01020(17) 0.6366(3) -0.01130(15) 0.0242(5) Uani 1 1 d . . .
H5 H 0.0162 0.7285 -0.0192 0.029 Uiso 1 1 calc R . .
C6 C 0.42568(18) 0.6215(3) 0.16360(15) 0.0293(6) Uani 1 1 d . . .
H6A H 0.4564 0.5665 0.1331 0.035 Uiso 1 1 calc R . .
H6B H 0.4640 0.6691 0.1995 0.035 Uiso 1 1 calc R . .
C7 C 0.3689(2) 0.5324(3) 0.20309(16) 0.0306(6) Uani 1 1 d . . .
H7A H 0.4007 0.4763 0.2398 0.037 Uiso 1 1 calc R . .
H7B H 0.3366 0.4742 0.1678 0.037 Uiso 1 1 calc R . .
C8 C 0.4344(2) 0.8573(3) 0.07046(18) 0.0330(7) Uani 1 1 d . . .
H8A H 0.4145 0.8765 0.0191 0.040 Uiso 1 1 calc R . .
H8B H 0.4342 0.9417 0.0973 0.040 Uiso 1 1 calc R . .
C9 C 0.5232(2) 0.8104(4) 0.0746(2) 0.0489(10) Uani 1 1 d . . .
H9A H 0.5443 0.7901 0.1250 0.073 Uiso 1 1 calc R . .
H9B H 0.5553 0.8807 0.0567 0.073 Uiso 1 1 calc R . .
H9C H 0.5256 0.7311 0.0449 0.073 Uiso 1 1 calc R . .
C10 C 0.32421(17) 0.6378(3) 0.02513(15) 0.0245(5) Uani 1 1 d . . .
H10A H 0.2850 0.5741 0.0400 0.029 Uiso 1 1 calc R . .
H10B H 0.2949 0.6959 -0.0122 0.029 Uiso 1 1 calc R . .
C11 C 0.38674(19) 0.5584(3) -0.01115(16) 0.0291(6) Uani 1 1 d . . .
H11A H 0.4260 0.6194 -0.0270 0.044 Uiso 1 1 calc R . .
H11B H 0.3596 0.5103 -0.0530 0.044 Uiso 1 1 calc R . .
H11C H 0.4141 0.4955 0.0237 0.044 Uiso 1 1 calc R . .
C12 C 0.2204(2) 0.5319(3) 0.26929(19) 0.0319(6) Uani 1 1 d . . .
H12A H 0.1922 0.5743 0.3064 0.038 Uiso 1 1 calc R . .
H12B H 0.1812 0.5216 0.2251 0.038 Uiso 1 1 calc R . .
C13 C 0.2477(3) 0.3906(3) 0.2970(2) 0.0442(9) Uani 1 1 d . . .
H13A H 0.2759 0.3468 0.2609 0.066 Uiso 1 1 calc R . .
H13B H 0.2007 0.3382 0.3047 0.066 Uiso 1 1 calc R . .
H13C H 0.2837 0.3983 0.3427 0.066 Uiso 1 1 calc R . .
C14 C 0.35824(18) 0.6676(3) 0.34198(14) 0.0275(6) Uani 1 1 d . . .
H14A H 0.3386 0.7490 0.3632 0.033 Uiso 1 1 calc R . .
H14B H 0.3444 0.5925 0.3720 0.033 Uiso 1 1 calc R . .
C15 C 0.45144(19) 0.6762(4) 0.34878(17) 0.0367(7) Uani 1 1 d . . .
H15A H 0.4721 0.5987 0.3258 0.055 Uiso 1 1 calc R . .
H15B H 0.4739 0.6787 0.4000 0.055 Uiso 1 1 calc R . .
H15C H 0.4667 0.7566 0.3248 0.055 Uiso 1 1 calc R . .
C16 C 0.1363(2) 1.0609(3) 0.20139(17) 0.0341(7) Uani 1 1 d . . .
H16A H 0.0856 1.0881 0.2182 0.041 Uiso 1 1 calc R . .
H16B H 0.1779 1.1275 0.2178 0.041 Uiso 1 1 calc R . .
C17 C 0.1250(2) 1.0493(4) 0.11688(18) 0.0377(8) Uani 1 1 d . A .
H17A H 0.1132 1.1373 0.0947 0.045 Uiso 1 1 calc R . .
H17B H 0.0798 0.9895 0.1003 0.045 Uiso 1 1 calc R . .
C18 C 0.0695(2) 0.8039(4) 0.2263(3) 0.0449(9) Uani 1 1 d . . .
H18A H 0.0544 0.7876 0.1739 0.054 Uiso 1 1 calc R . .
H18B H 0.0784 0.7165 0.2499 0.054 Uiso 1 1 calc R . .
C19 C -0.0026(2) 0.8683(4) 0.2550(3) 0.0478(9) Uani 1 1 d . . .
H19A H 0.0070 0.8713 0.3079 0.072 Uiso 1 1 calc R . .
H19B H -0.0508 0.8162 0.2394 0.072 Uiso 1 1 calc R . .
H19C H -0.0098 0.9583 0.2358 0.072 Uiso 1 1 calc R . .
C20 C 0.1888(2) 0.9140(4) 0.33895(17) 0.0396(8) Uani 1 1 d . . .
H20A H 0.1676 0.8351 0.3614 0.047 Uiso 1 1 calc R . .
H20B H 0.2476 0.9136 0.3526 0.047 Uiso 1 1 calc R . .
C21 C 0.1549(3) 1.0394(4) 0.3734(2) 0.0468(9) Uani 1 1 d . . .
H21A H 0.1778 1.1190 0.3543 0.070 Uiso 1 1 calc R . .
H21B H 0.1691 1.0365 0.4260 0.070 Uiso 1 1 calc R . .
H21C H 0.0965 1.0413 0.3613 0.070 Uiso 1 1 calc R . .
C22A C 0.2855(3) 1.1310(5) 0.0808(3) 0.0361(12) Uani 0.747(9) 1 d PD A 1
H22A H 0.2937 1.1760 0.1284 0.043 Uiso 0.747(9) 1 calc PR A 1
H22B H 0.3385 1.0991 0.0710 0.043 Uiso 0.747(9) 1 calc PR A 1
C23A C 0.2561(3) 1.2358(5) 0.0226(3) 0.0461(15) Uani 0.747(9) 1 d PD A 1
H23A H 0.2554 1.1972 -0.0256 0.069 Uiso 0.747(9) 1 calc PR A 1
H23B H 0.2923 1.3120 0.0277 0.069 Uiso 0.747(9) 1 calc PR A 1
H23C H 0.2020 1.2646 0.0290 0.069 Uiso 0.747(9) 1 calc PR A 1
C22B C 0.2464(9) 1.1638(6) 0.0881(10) 0.042(4) Uani 0.253(9) 1 d PD A 2
H22C H 0.1999 1.2138 0.0640 0.050 Uiso 0.253(9) 1 calc PR A 2
H22D H 0.2581 1.1962 0.1385 0.050 Uiso 0.253(9) 1 calc PR A 2
C23B C 0.3199(10) 1.1903(19) 0.0482(11) 0.062(6) Uani 0.253(9) 1 d PD A 2
H23D H 0.3684 1.1576 0.0777 0.093 Uiso 0.253(9) 1 calc PR A 2
H23E H 0.3249 1.2855 0.0403 0.093 Uiso 0.253(9) 1 calc PR A 2
H23F H 0.3126 1.1446 0.0015 0.093 Uiso 0.253(9) 1 calc PR A 2
C24 C 0.1891(2) 0.9321(4) -0.00815(16) 0.0327(6) Uani 1 1 d . A .
H24A H 0.2358 0.9440 -0.0345 0.039 Uiso 1 1 calc R . .
H24B H 0.1763 0.8365 -0.0091 0.039 Uiso 1 1 calc R . .
C25 C 0.1163(2) 1.0069(4) -0.0510(2) 0.0484(10) Uani 1 1 d . . .
H25A H 0.0681 0.9898 -0.0284 0.073 Uiso 1 1 calc R . .
H25B H 0.1080 0.9757 -0.1012 0.073 Uiso 1 1 calc R . .
H25C H 0.1273 1.1020 -0.0502 0.073 Uiso 1 1 calc R . .
P1 P 0.36065(4) 0.74321(7) 0.10571(3) 0.01928(13) Uani 1 1 d . . .
P2 P 0.30107(4) 0.64644(7) 0.24806(4) 0.02153(14) Uani 1 1 d . . .
P3 P 0.16765(4) 0.89441(7) 0.23834(4) 0.01875(13) Uani 1 1 d . . .
P4 P 0.22019(5) 0.98193(7) 0.08913(4) 0.02203(14) Uani 1 1 d D . .
Fe1 Fe 0.26457(2) 0.82091(4) 0.172005(18) 0.01518(8) Uani 1 1 d . A .
I1 I 0.371082(11) 0.990399(19) 0.249262(10) 0.02740(6) Uani 1 1 d . . .

loop_
_atom_site_aniso_label
_atom_site_aniso_U_11
_atom_site_aniso_U_22
_atom_site_aniso_U_33
_atom_site_aniso_U_23
_atom_site_aniso_U_13
_atom_site_aniso_U_12
C1 0.0169(11) 0.0237(11) 0.0150(10) 0.0011(9) -0.0003(9) -0.0019(9)
C2 0.0210(13) 0.0284(13) 0.0193(11) -0.0017(10) 0.0003(10) -0.0046(10)
C3 0.0157(11) 0.0252(12) 0.0173(11) -0.0050(9) 0.0001(9) -0.0042(9)
C4 0.0172(12) 0.0264(13) 0.0223(12) 0.0012(10) -0.0054(9) -0.0023(10)
C5 0.0210(13) 0.0220(12) 0.0275(13) -0.0003(10) -0.0043(10) -0.0046(10)
C6 0.0195(13) 0.0482(17) 0.0199(12) -0.0008(12) 0.0019(10) 0.0070(12)
C7 0.0341(16) 0.0339(15) 0.0225(13) 0.0002(11) -0.0002(11) 0.0116(12)
C8 0.0310(16) 0.0374(16) 0.0339(15) -0.0049(13) 0.0169(13) -0.0077(13)
C9 0.0239(17) 0.062(2) 0.064(3) -0.012(2) 0.0162(17) -0.0116(16)
C10 0.0220(13) 0.0283(13) 0.0217(12) -0.0065(10) -0.0021(10) 0.0014(10)
C11 0.0309(15) 0.0316(14) 0.0254(13) -0.0052(11) 0.0056(11) 0.0052(12)
C12 0.0303(16) 0.0316(15) 0.0335(15) 0.0087(12) 0.0032(12) -0.0031(12)
C13 0.051(2) 0.0300(16) 0.050(2) 0.0133(15) 0.0011(17) -0.0007(15)
C14 0.0271(14) 0.0395(16) 0.0145(11) 0.0019(10) -0.0028(10) 0.0038(12)
C15 0.0263(15) 0.059(2) 0.0228(13) 0.0012(13) -0.0047(11) 0.0131(14)
C16 0.049(2) 0.0245(14) 0.0297(15) -0.0003(11) 0.0085(13) 0.0078(13)
C17 0.050(2) 0.0342(16) 0.0285(15) 0.0049(13) 0.0043(14) 0.0179(15)
C18 0.0269(17) 0.0336(17) 0.077(3) -0.0138(17) 0.0178(17) -0.0051(13)
C19 0.0241(16) 0.048(2) 0.075(3) -0.0114(19) 0.0205(17) -0.0044(15)
C20 0.0384(18) 0.056(2) 0.0251(14) 0.0000(14) 0.0058(13) 0.0096(16)
C21 0.073(3) 0.0407(18) 0.0286(16) -0.0108(14) 0.0131(17) -0.0045(19)
C22A 0.034(3) 0.032(2) 0.040(2) 0.0139(19) -0.003(2) -0.011(2)
C23A 0.050(3) 0.032(2) 0.056(3) 0.021(2) 0.007(2) -0.002(2)
C22B 0.021(7) 0.031(7) 0.072(11) 0.016(7) 0.004(7) -0.003(5)
C23B 0.060(12) 0.053(10) 0.076(13) 0.014(9) 0.016(10) -0.011(9)
C24 0.0327(16) 0.0416(17) 0.0225(13) 0.0045(12) -0.0008(11) 0.0027(13)
C25 0.038(2) 0.077(3) 0.0264(16) 0.0069(16) -0.0091(14) 0.0116(18)
P1 0.0152(3) 0.0287(3) 0.0134(3) -0.0021(2) 0.0001(2) -0.0031(2)
P2 0.0234(3) 0.0250(3) 0.0149(3) 0.0023(2) -0.0020(2) -0.0016(3)
P3 0.0170(3) 0.0198(3) 0.0190(3) 0.0006(2) 0.0009(2) 0.0000(2)
P4 0.0266(4) 0.0212(3) 0.0171(3) 0.0027(2) -0.0015(3) -0.0012(3)
Fe1 0.01240(16) 0.02000(16) 0.01218(15) -0.00033(12) -0.00178(12) -0.00373(12)
I1 0.02282(10) 0.03167(10) 0.02573(10) -0.00795(7) -0.00392(7) -0.00961(7)

loop_
_atom_type_symbol
_atom_type_description
_atom_type_scat_dispersion_real
_atom_type_scat_dispersion_imag
_atom_type_scat_source
C C 0.0033 0.0016 'International Tables Vol C Tables 4.2.6.8 and 6.1.1.4'
H H 0.0000 0.0000 'International Tables Vol C Tables 4.2.6.8 and 6.1.1.4'
P P 0.1023 0.0942 'International Tables Vol C Tables 4.2.6.8 and 6.1.1.4'
Fe Fe 0.3463 0.8444 'International Tables Vol C Tables 4.2.6.8 and 6.1.1.4'
I I -0.4742 1.8119 'International Tables Vol C Tables 4.2.6.8 and 6.1.1.4'

loop_
_geom_angle_atom_site_label_1
_geom_angle_atom_site_label_2
_geom_angle_atom_site_label_3
_geom_angle
_geom_angle_site_symmetry_1
C2 C1 Fe1 176.6(2) .
C1 C2 C3 176.5(3) .
C4 C3 C5 117.2(2) .
C4 C3 C2 121.4(2) .
C5 C3 C2 121.4(2) .
C5 C4 C3 121.5(2) 3_565
C5 C4 H4 119.2 3_565
C3 C4 H4 119.2 .
C4 C5 C3 121.3(2) 3_565
C4 C5 H5 119.4 3_565
C3 C5 H5 119.4 .
C7 C6 P1 107.38(19) .
C7 C6 H6A 110.2 .
P1 C6 H6A 110.2 .
C7 C6 H6B 110.2 .
P1 C6 H6B 110.2 .
H6A C6 H6B 108.5 .
C6 C7 P2 107.5(2) .
C6 C7 H7A 110.2 .
P2 C7 H7A 110.2 .
C6 C7 H7B 110.2 .
P2 C7 H7B 110.2 .
H7A C7 H7B 108.5 .
C9 C8 P1 118.1(3) .
C9 C8 H8A 107.8 .
P1 C8 H8A 107.8 .
C9 C8 H8B 107.8 .
P1 C8 H8B 107.8 .
H8A C8 H8B 107.1 .
C8 C9 H9A 109.5 .
C8 C9 H9B 109.5 .
H9A C9 H9B 109.5 .
C8 C9 H9C 109.5 .
H9A C9 H9C 109.5 .
H9B C9 H9C 109.5 .
C11 C10 P1 118.4(2) .
C11 C10 H10A 107.7 .
P1 C10 H10A 107.7 .
C11 C10 H10B 107.7 .
P1 C10 H10B 107.7 .
H10A C10 H10B 107.1 .
C10 C11 H11A 109.5 .
C10 C11 H11B 109.5 .
H11A C11 H11B 109.5 .
C10 C11 H11C 109.5 .
H11A C11 H11C 109.5 .
H11B C11 H11C 109.5 .
C13 C12 P2 116.4(3) .
C13 C12 H12A 108.2 .
P2 C12 H12A 108.2 .
C13 C12 H12B 108.2 .
P2 C12 H12B 108.2 .
H12A C12 H12B 107.3 .
C12 C13 H13A 109.5 .
C12 C13 H13B 109.5 .
H13A C13 H13B 109.5 .
C12 C13 H13C 109.5 .
H13A C13 H13C 109.5 .
H13B C13 H13C 109.5 .
C15 C14 P2 117.5(2) .
C15 C14 H14A 107.9 .
P2 C14 H14A 107.9 .
C15 C14 H14B 107.9 .
P2 C14 H14B 107.9 .
H14A C14 H14B 107.2 .
C14 C15 H15A 109.5 .
C14 C15 H15B 109.5 .
H15A C15 H15B 109.5 .
C14 C15 H15C 109.5 .
H15A C15 H15C 109.5 .
H15B C15 H15C 109.5 .
C17 C16 P3 107.1(2) .
C17 C16 H16A 110.3 .
P3 C16 H16A 110.3 .
C17 C16 H16B 110.3 .
P3 C16 H16B 110.3 .
H16A C16 H16B 108.6 .
C16 C17 P4 108.2(2) .
C16 C17 H17A 110.1 .
P4 C17 H17A 110.1 .
C16 C17 H17B 110.1 .
P4 C17 H17B 110.1 .
H17A C17 H17B 108.4 .
C19 C18 P3 118.5(3) .
C19 C18 H18A 107.7 .
P3 C18 H18A 107.7 .
C19 C18 H18B 107.7 .
P3 C18 H18B 107.7 .
H18A C18 H18B 107.1 .
C18 C19 H19A 109.5 .
C18 C19 H19B 109.5 .
H19A C19 H19B 109.5 .
C18 C19 H19C 109.5 .
H19A C19 H19C 109.5 .
H19B C19 H19C 109.5 .
C21 C20 P3 117.8(3) .
C21 C20 H20A 107.9 .
P3 C20 H20A 107.9 .
C21 C20 H20B 107.9 .
P3 C20 H20B 107.9 .
H20A C20 H20B 107.2 .
C20 C21 H21A 109.5 .
C20 C21 H21B 109.5 .
H21A C21 H21B 109.5 .
C20 C21 H21C 109.5 .
H21A C21 H21C 109.5 .
H21B C21 H21C 109.5 .
C23A C22A P4 118.0(3) .
C23A C22A H22A 107.8 .
P4 C22A H22A 107.8 .
C23A C22A H22B 107.8 .
P4 C22A H22B 107.8 .
H22A C22A H22B 107.1 .
C23B C22B P4 112.1(10) .
C23B C22B H22C 109.2 .
P4 C22B H22C 109.2 .
C23B C22B H22D 109.2 .
P4 C22B H22D 109.2 .
H22C C22B H22D 107.9 .
C22B C23B H23D 109.5 .
C22B C23B H23E 109.5 .
H23D C23B H23E 109.5 .
C22B C23B H23F 109.5 .
H23D C23B H23F 109.5 .
H23E C23B H23F 109.5 .
C25 C24 P4 117.3(3) .
C25 C24 H24A 108.0 .
P4 C24 H24A 108.0 .
C25 C24 H24B 108.0 .
P4 C24 H24B 108.0 .
H24A C24 H24B 107.2 .
C24 C25 H25A 109.5 .
C24 C25 H25B 109.5 .
H25A C25 H25B 109.5 .
C24 C25 H25C 109.5 .
H25A C25 H25C 109.5 .
H25B C25 H25C 109.5 .
C10 P1 C8 103.25(14) .
C10 P1 C6 100.94(14) .
C8 P1 C6 103.86(15) .
C10 P1 Fe1 116.45(10) .
C8 P1 Fe1 121.65(11) .
C6 P1 Fe1 108.16(9) .
C12 P2 C14 99.69(15) .
C12 P2 C7 102.45(16) .
C14 P2 C7 102.46(14) .
C12 P2 Fe1 117.72(11) .
C14 P2 Fe1 123.04(11) .
C7 P2 Fe1 108.76(10) .
C16 P3 C20 106.28(16) .
C16 P3 C18 101.24(18) .
C20 P3 C18 102.54(19) .
C16 P3 Fe1 106.17(11) .
C20 P3 Fe1 121.29(12) .
C18 P3 Fe1 117.16(12) .
C17 P4 C22A 105.2(2) .
C17 P4 C24 103.00(15) .
C22A P4 C24 102.9(2) .
C17 P4 C22B 81.9(4) .
C24 P4 C22B 106.6(6) .
C17 P4 Fe1 106.52(11) .
C22A P4 Fe1 118.75(15) .
C24 P4 Fe1 118.67(11) .
C22B P4 Fe1 129.8(5) .
C1 Fe1 P2 88.65(8) .
C1 Fe1 P4 85.94(8) .
P2 Fe1 P4 174.55(3) .
C1 Fe1 P3 88.69(8) .
P2 Fe1 P3 93.83(3) .
P4 Fe1 P3 86.69(3) .
C1 Fe1 P1 90.47(8) .
P2 Fe1 P1 85.41(3) .
P4 Fe1 P1 93.99(3) .
P3 Fe1 P1 178.89(3) .
C1 Fe1 I1 176.98(8) .
P2 Fe1 I1 93.09(2) .
P4 Fe1 I1 92.35(2) .
P3 Fe1 I1 88.73(2) .
P1 Fe1 I1 92.13(2) .

loop_
_geom_bond_atom_site_label_1
_geom_bond_atom_site_label_2
_geom_bond_distance
_geom_bond_site_symmetry_2
C1 C2 1.218(4) .
C1 Fe1 1.883(2) .
C2 C3 1.433(3) .
C3 C4 1.399(4) .
C3 C5 1.400(4) .
C4 C5 1.387(3) 3_565
C4 H4 0.9300 .
C5 C4 1.387(3) 3_565
C5 H5 0.9300 .
C6 C7 1.538(5) .
C6 P1 1.850(3) .
C6 H6A 0.9700 .
C6 H6B 0.9700 .
C7 P2 1.859(3) .
C7 H7A 0.9700 .
C7 H7B 0.9700 .
C8 C9 1.530(5) .
C8 P1 1.841(3) .
C8 H8A 0.9700 .
C8 H8B 0.9700 .
C9 H9A 0.9600 .
C9 H9B 0.9600 .
C9 H9C 0.9600 .
C10 C11 1.520(4) .
C10 P1 1.839(3) .
C10 H10A 0.9700 .
C10 H10B 0.9700 .
C11 H11A 0.9600 .
C11 H11B 0.9600 .
C11 H11C 0.9600 .
C12 C13 1.537(4) .
C12 P2 1.831(3) .
C12 H12A 0.9700 .
C12 H12B 0.9700 .
C13 H13A 0.9600 .
C13 H13B 0.9600 .
C13 H13C 0.9600 .
C14 C15 1.530(4) .
C14 P2 1.856(3) .
C14 H14A 0.9700 .
C14 H14B 0.9700 .
C15 H15A 0.9600 .
C15 H15B 0.9600 .
C15 H15C 0.9600 .
C16 C17 1.534(4) .
C16 P3 1.830(3) .
C16 H16A 0.9700 .
C16 H16B 0.9700 .
C17 P4 1.841(4) .
C17 H17A 0.9700 .
C17 H17B 0.9700 .
C18 C19 1.506(5) .
C18 P3 1.839(3) .
C18 H18A 0.9700 .
C18 H18B 0.9700 .
C19 H19A 0.9600 .
C19 H19B 0.9600 .
C19 H19C 0.9600 .
C20 C21 1.533(5) .
C20 P3 1.835(3) .
C20 H20A 0.9700 .
C20 H20B 0.9700 .
C21 H21A 0.9600 .
C21 H21B 0.9600 .
C21 H21C 0.9600 .
C22A C23A 1.518(6) .
C22A P4 1.848(4) .
C22A H22A 0.9700 .
C22A H22B 0.9700 .
C23A H23A 0.9600 .
C23A H23B 0.9600 .
C23A H23C 0.9600 .
C22B C23B 1.520(7) .
C22B P4 1.855(6) .
C22B H22C 0.9700 .
C22B H22D 0.9700 .
C23B H23D 0.9600 .
C23B H23E 0.9600 .
C23B H23F 0.9600 .
C24 C25 1.534(5) .
C24 P4 1.850(3) .
C24 H24A 0.9700 .
C24 H24B 0.9700 .
C25 H25A 0.9600 .
C25 H25B 0.9600 .
C25 H25C 0.9600 .
P1 Fe1 2.2579(8) .
P2 Fe1 2.2492(7) .
P3 Fe1 2.2552(8) .
P4 Fe1 2.2532(7) .
Fe1 I1 2.6907(4) .
